data_4107148
loop_
_publ_author_name
'Matthew J. Kryger'
'Alexander M. Munaretto'
'Jeffrey S. Moore'

_publ_section_title
;
 Structure-Mechanochemical Activity Relationships for Cyclobutane
 Mechanophores
;
_journal_name_full 'Journal of the American Chemical Society'
_journal_page_first 18992
_journal_page_last 18998
_journal_paper_doi 10.1021/ja2086728
_journal_volume 133
_journal_year 2011
_chemical_formula_moiety 'C9 H11 N O4'
_chemical_formula_sum 'C9 H11 N O4'
_chemical_formula_weight 197.19
_chemical_name_systematic
; 
? 
;
_space_group_IT_number 14
_symmetry_cell_setting monoclinic
_symmetry_space_group_name_Hall '-P 2ybc'
_symmetry_space_group_name_H-M 'P 1 21/c 1'
_atom_sites_solution_hydrogens geom
_atom_sites_solution_primary direct
_atom_sites_solution_secondary difmap
_audit_creation_method SHELXL-97
_audit_update_record
; 
2008-08-08 
;
_cell_angle_alpha 90.00
_cell_angle_beta 113.616(5)
_cell_angle_gamma 90.00
_cell_formula_units_Z 4
_cell_length_a 12.5062(10)
_cell_length_b 6.2721(5)
_cell_length_c 13.3644(13)
_cell_measurement_reflns_used 2082
_cell_measurement_temperature 193(2)
_cell_measurement_theta_max 25.74
_cell_measurement_theta_min 3.08
_cell_volume 960.51(15)
_computing_cell_refinement 'SAINT V7.23A (Bruker, 2005)'
_computing_data_collection 'APEX2 V2.0-1 (Bruker, 2004)'
_computing_data_reduction
; 
SAINT V7.23A, XPREP V2005/2, SADABS V2007/4 (Bruker, 2005 & 2007) 
;
_computing_molecular_graphics 'SHELXTL V6.12 (Bruker, 2005)'
_computing_publication_material 'XCIF V6.12 (Bruker, 2005)'
_computing_structure_refinement 'SHELXTL V6.12 (Bruker, 2005)'
_computing_structure_solution 'SHELXTL V6.12 (Bruker, 2005)'
_diffrn_ambient_temperature 193(2)
_diffrn_measured_fraction_theta_full 0.978
_diffrn_measured_fraction_theta_max 0.978
_diffrn_measurement_device 'Bruker Kappa/ApexII CCD'
_diffrn_measurement_method 'profile data from \f and \w scans'
_diffrn_radiation_monochromator graphite
_diffrn_radiation_source 'fine-focus sealed tube'
_diffrn_radiation_type MoK\a
_diffrn_radiation_wavelength 0.71073
_diffrn_radiation_wavelength_id ba41c_14
_diffrn_reflns_av_R_equivalents 0.0560
_diffrn_reflns_av_sigmaI/netI 0.0463
_diffrn_reflns_limit_h_max 15
_diffrn_reflns_limit_h_min -15
_diffrn_reflns_limit_k_max 7
_diffrn_reflns_limit_k_min -7
_diffrn_reflns_limit_l_max 14
_diffrn_reflns_limit_l_min -16
_diffrn_reflns_number 10238
_diffrn_reflns_theta_full 25.34
_diffrn_reflns_theta_max 25.34
_diffrn_reflns_theta_min 1.78
_exptl_absorpt_coefficient_mu 0.108
_exptl_absorpt_correction_T_max 0.9892
_exptl_absorpt_correction_T_min 0.9708
_exptl_absorpt_correction_type integration
_exptl_absorpt_process_details 'SHELXTL/XPREP V2005/2 (Bruker, 2005)'
_exptl_crystal_colour colourless
_exptl_crystal_density_diffrn 1.364
_exptl_crystal_description tabular
_exptl_crystal_F_000 416
_exptl_crystal_id ba41c_14
_exptl_crystal_preparation
; 
The data crystal was mounted using oil (Parantone-N, Exxon) to a 
0.3 mm cryo-loop (Hampton Research) with the (-1 0 3) scattering 
planes roughly normal to the spindle axis. 
;
_exptl_crystal_size_max 0.35
_exptl_crystal_size_mid 0.14
_exptl_crystal_size_min 0.12
_refine_diff_density_max 0.326
_refine_diff_density_min -0.297
_refine_diff_density_rms 0.056
_refine_ls_extinction_method none
_refine_ls_goodness_of_fit_ref 1.048
_refine_ls_hydrogen_treatment refxyz
_refine_ls_matrix_type full
_refine_ls_number_parameters 160
_refine_ls_number_reflns 1717
_refine_ls_number_restraints 0
_refine_ls_restrained_S_all 1.048
_refine_ls_R_factor_all 0.0809
_refine_ls_R_factor_gt 0.0487
_refine_ls_shift/su_max 0.000
_refine_ls_shift/su_mean 0.000
_refine_ls_structure_factor_coef Fsqd
_refine_ls_weighting_details 'calc w=1/[\s^2^(Fo^2^)+(0.0563P)^2^+0.7299P] where P=(Fo^2^+2Fc^2^)/3'
_refine_ls_weighting_scheme calc
_refine_ls_wR_factor_gt 0.1124
_refine_ls_wR_factor_ref 0.1306
_reflns_number_gt 1211
_reflns_number_total 1717
_reflns_threshold_expression >2sigma(I)
_cod_data_source_file ja2086728_si_003.cif
_cod_data_source_block ba41cas
_cod_original_cell_volume 960.51(14)
_cod_original_sg_symbol_Hall '-P 2ybc '
_cod_original_sg_symbol_H-M 'P 21/c '
_cod_database_code 4107148

loop_
_symmetry_equiv_pos_as_xyz
'x, y, z'
'-x, y+1/2, -z+1/2'
'-x, -y, -z'
'x, -y-1/2, z-1/2'

loop_
_atom_site_label
_atom_site_type_symbol
_atom_site_fract_x
_atom_site_fract_y
_atom_site_fract_z
_atom_site_U_iso_or_equiv
_atom_site_adp_type
_atom_site_occupancy
_atom_site_symmetry_multiplicity
_atom_site_calc_flag
C1 C 0.2121(2) -0.0258(4) 0.5861(2) 0.0254(6) Uani 1 1 d
C2 C 0.14529(19) -0.1053(4) 0.6521(2) 0.0232(6) Uani 1 1 d
C3 C 0.1014(2) -0.3410(4) 0.6199(3) 0.0306(6) Uani 1 1 d
H3A H 0.029(2) -0.357(5) 0.631(2) 0.037 Uiso 1 1 d
H3B H 0.091(2) -0.377(5) 0.547(3) 0.037 Uiso 1 1 d
C4 C 0.2089(3) -0.4242(4) 0.7151(3) 0.0329(7) Uani 1 1 d
H4A H 0.195(2) -0.531(5) 0.764(2) 0.040 Uiso 1 1 d
H4B H 0.271(2) -0.468(5) 0.697(2) 0.040 Uiso 1 1 d
C5 C 0.2310(2) -0.1988(4) 0.7655(2) 0.0249(6) Uani 1 1 d
H5A H 0.200(2) -0.185(4) 0.815(2) 0.030 Uiso 1 1 d
C6 C 0.3528(2) -0.1154(4) 0.8154(2) 0.0247(6) Uani 1 1 d
C7 C 0.0587(2) 0.0491(4) 0.6560(2) 0.0260(6) Uani 1 1 d
C8 C 0.2512(3) 0.2629(5) 0.4937(3) 0.0410(8) Uani 1 1 d
H8A H 0.229(3) 0.411(6) 0.484(3) 0.061 Uiso 1 1 d
H8B H 0.338(3) 0.244(5) 0.535(3) 0.061 Uiso 1 1 d
H8C H 0.229(3) 0.205(6) 0.430(3) 0.061 Uiso 1 1 d
C9 C 0.4678(3) 0.1998(5) 0.8582(3) 0.0380(8) Uani 1 1 d
H9A H 0.453(3) 0.336(6) 0.846(3) 0.057 Uiso 1 1 d
H9B H 0.512(3) 0.157(5) 0.817(3) 0.057 Uiso 1 1 d
H9C H 0.511(3) 0.164(5) 0.934(3) 0.057 Uiso 1 1 d
N1 N -0.01065(19) 0.1623(4) 0.6601(2) 0.0391(6) Uani 1 1 d
O1 O 0.18611(15) 0.1747(3) 0.55273(15) 0.0300(5) Uani 1 1 d
O2 O 0.28092(16) -0.1346(3) 0.56796(18) 0.0425(6) Uani 1 1 d
O3 O 0.35360(14) 0.0983(3) 0.81360(15) 0.0308(5) Uani 1 1 d
O4 O 0.43882(15) -0.2245(3) 0.85377(16) 0.0381(5) Uani 1 1 d

loop_
_atom_site_aniso_label
_atom_site_aniso_U_11
_atom_site_aniso_U_22
_atom_site_aniso_U_33
_atom_site_aniso_U_23
_atom_site_aniso_U_13
_atom_site_aniso_U_12
C1 0.0236(13) 0.0215(14) 0.0282(15) -0.0020(11) 0.0072(11) 0.0007(10)
C2 0.0237(12) 0.0150(13) 0.0309(15) 0.0004(10) 0.0107(10) -0.0001(10)
C3 0.0332(14) 0.0201(13) 0.0372(17) -0.0048(12) 0.0128(12) -0.0062(11)
C4 0.0382(15) 0.0158(13) 0.0405(18) 0.0005(12) 0.0114(13) -0.0025(11)
C5 0.0304(13) 0.0219(13) 0.0237(15) -0.0017(11) 0.0121(11) -0.0013(10)
C6 0.0325(13) 0.0215(14) 0.0225(14) -0.0004(11) 0.0135(11) 0.0010(11)
C7 0.0245(13) 0.0219(13) 0.0321(16) 0.0002(11) 0.0120(11) -0.0029(11)
C8 0.057(2) 0.0337(17) 0.046(2) 0.0040(15) 0.0347(17) -0.0052(15)
C9 0.0329(15) 0.0323(17) 0.044(2) -0.0006(15) 0.0108(14) -0.0112(13)
N1 0.0361(12) 0.0339(13) 0.0521(17) 0.0017(11) 0.0227(12) 0.0041(11)
O1 0.0385(10) 0.0212(10) 0.0355(11) 0.0031(8) 0.0203(8) -0.0006(8)
O2 0.0435(11) 0.0353(12) 0.0595(14) 0.0096(10) 0.0321(10) 0.0130(9)
O3 0.0269(9) 0.0184(10) 0.0435(12) -0.0026(8) 0.0102(8) -0.0026(7)
O4 0.0316(10) 0.0274(10) 0.0467(13) 0.0001(9) 0.0068(9) 0.0055(8)

loop_
_atom_type_symbol
_atom_type_description
_atom_type_scat_dispersion_real
_atom_type_scat_dispersion_imag
_atom_type_scat_source
C C 0.0033 0.0016 'International Tables Vol C Tables 4.2.6.8 and 6.1.1.4'
H H 0.0000 0.0000 'International Tables Vol C Tables 4.2.6.8 and 6.1.1.4'
N N 0.0061 0.0033 'International Tables Vol C Tables 4.2.6.8 and 6.1.1.4'
O O 0.0106 0.0060 'International Tables Vol C Tables 4.2.6.8 and 6.1.1.4'

loop_
_exptl_crystal_face_index_h
_exptl_crystal_face_index_k
_exptl_crystal_face_index_l
_exptl_crystal_face_perp_dist
0.00 1.00 0.00 0.1900
0.00 -1.00 0.00 0.1600
1.00 0.00 0.00 0.0500
-1.00 0.00 0.00 0.0600
0.00 0.00 1.00 0.0700
0.00 0.00 -1.00 0.0700
-1.00 0.00 -1.00 0.0600
-1.00 0.00 1.00 0.0600
1.00 0.00 -1.00 0.0800

loop_
_geom_angle_atom_site_label_1
_geom_angle_atom_site_label_2
_geom_angle_atom_site_label_3
_geom_angle
O2 C1 O1 124.7(2)
O2 C1 C2 122.5(2)
O1 C1 C2 112.8(2)
C7 C2 C1 112.9(2)
C7 C2 C3 116.6(2)
C1 C2 C3 111.2(2)
C7 C2 C5 115.9(2)
C1 C2 C5 111.08(19)
C3 C2 C5 86.63(18)
C4 C3 C2 89.97(19)
C4 C3 H3A 113.3(17)
C2 C3 H3A 107.2(17)
C4 C3 H3B 119.0(16)
C2 C3 H3B 113.1(18)
H3A C3 H3B 112(2)
C3 C4 C5 89.7(2)
C3 C4 H4A 116.5(16)
C5 C4 H4A 111.9(17)
C3 C4 H4B 114.9(18)
C5 C4 H4B 111.0(18)
H4A C4 H4B 111(2)
C6 C5 C4 119.3(2)
C6 C5 C2 118.6(2)
C4 C5 C2 89.29(19)
C6 C5 H5A 107.9(17)
C4 C5 H5A 110.6(17)
C2 C5 H5A 110.1(17)
O4 C6 O3 124.3(2)
O4 C6 C5 124.8(2)
O3 C6 C5 110.9(2)
N1 C7 C2 177.3(3)
O1 C8 H8A 104(2)
O1 C8 H8B 112(2)
H8A C8 H8B 112(3)
O1 C8 H8C 110(2)
H8A C8 H8C 108(3)
H8B C8 H8C 110(3)
O3 C9 H9A 105(2)
O3 C9 H9B 110.0(19)
H9A C9 H9B 107(3)
O3 C9 H9C 112.0(19)
H9A C9 H9C 114(3)
H9B C9 H9C 109(3)
C1 O1 C8 115.3(2)
C6 O3 C9 116.3(2)

loop_
_geom_bond_atom_site_label_1
_geom_bond_atom_site_label_2
_geom_bond_distance
C1 O2 1.197(3)
C1 O1 1.330(3)
C1 C2 1.521(3)
C2 C7 1.469(3)
C2 C3 1.576(3)
C2 C5 1.577(3)
C3 C4 1.525(4)
C3 H3A 0.98(3)
C3 H3B 0.96(3)
C4 C5 1.542(4)
C4 H4A 1.01(3)
C4 H4B 0.94(3)
C5 C6 1.492(3)
C5 H5A 0.90(3)
C6 O4 1.203(3)
C6 O3 1.341(3)
C7 N1 1.139(3)
C8 O1 1.451(3)
C8 H8A 0.96(4)
C8 H8B 1.01(4)
C8 H8C 0.86(4)
C9 O3 1.455(3)
C9 H9A 0.88(4)
C9 H9B 0.97(4)
C9 H9C 0.96(4)

loop_
_geom_torsion_atom_site_label_1
_geom_torsion_atom_site_label_2
_geom_torsion_atom_site_label_3
_geom_torsion_atom_site_label_4
_geom_torsion
O2 C1 C2 C7 -175.2(2)
O1 C1 C2 C7 5.4(3)
O2 C1 C2 C3 -42.1(3)
O1 C1 C2 C3 138.5(2)
O2 C1 C2 C5 52.6(3)
O1 C1 C2 C5 -126.8(2)
C7 C2 C3 C4 -133.2(2)
C1 C2 C3 C4 95.6(2)
C5 C2 C3 C4 -15.7(2)
C2 C3 C4 C5 16.1(2)
C3 C4 C5 C6 -138.8(3)
C3 C4 C5 C2 -16.0(2)
C7 C2 C5 C6 -103.1(3)
C1 C2 C5 C6 27.5(3)
C3 C2 C5 C6 138.9(2)
C7 C2 C5 C4 133.5(2)
C1 C2 C5 C4 -95.9(2)
C3 C2 C5 C4 15.5(2)
C4 C5 C6 O4 -26.5(4)
C2 C5 C6 O4 -133.3(3)
C4 C5 C6 O3 154.4(2)
C2 C5 C6 O3 47.6(3)
O2 C1 O1 C8 -2.2(4)
C2 C1 O1 C8 177.2(2)
O4 C6 O3 C9 2.2(4)
C5 C6 O3 C9 -178.8(2)
